data_4026332
loop_
_publ_author_name
'Lev Kuno'
'Silvio E. Biali'

_publ_section_title
;
 Calix[4]arenes with Two Different Chemical Modifications at the Bridges
;
_journal_name_full 'Journal of Organic Chemistry'
_journal_page_first 3664
_journal_page_last 3675
_journal_paper_doi 10.1021/jo200580m
_journal_volume 76
_journal_year 2011
_chemical_formula_moiety 'C65 H78 O6, 0.5(C Cl3)'
_chemical_formula_sum 'C65.5 H78 Cl1.5 O6'
_chemical_formula_weight 1014.45
_chemical_name_systematic
;
 ?
;
_space_group_IT_number 15
_symmetry_cell_setting monoclinic
_symmetry_space_group_name_Hall '-I 2ya'
_symmetry_space_group_name_H-M 'I 1 2/a 1'
_atom_sites_solution_hydrogens geom
_atom_sites_solution_primary direct
_atom_sites_solution_secondary difmap
_audit_creation_method SHELXL-97
_cell_angle_alpha 90.00
_cell_angle_beta 106.7760(10)
_cell_angle_gamma 90.00
_cell_formula_units_Z 8
_cell_length_a 19.1205(12)
_cell_length_b 33.057(2)
_cell_length_c 19.4205(12)
_cell_measurement_temperature 173(1)
_cell_volume 11752.6(13)
_computing_cell_refinement 'Bruker SMART'
_computing_data_collection 'Bruker SMART'
_computing_data_reduction 'Bruker SAINT'
_computing_molecular_graphics 'Bruker SHELXTL'
_computing_publication_material 'Bruker SHELXTL'
_computing_structure_refinement 'SHELXL-97 (Sheldrick, 1997)'
_computing_structure_solution 'SHELXS-97 (Sheldrick, 1990)'
_diffrn_ambient_temperature 173(1)
_diffrn_measured_fraction_theta_full 0.994
_diffrn_measured_fraction_theta_max 0.994
_diffrn_measurement_device_type 'CCD area detector'
_diffrn_measurement_method 'phi and omega scans'
_diffrn_radiation_monochromator graphite
_diffrn_radiation_source 'fine-focus sealed tube'
_diffrn_radiation_type MoK\a
_diffrn_radiation_wavelength 0.71073
_diffrn_reflns_av_R_equivalents 0.0344
_diffrn_reflns_av_sigmaI/netI 0.0487
_diffrn_reflns_limit_h_max 24
_diffrn_reflns_limit_h_min -24
_diffrn_reflns_limit_k_max 42
_diffrn_reflns_limit_k_min -18
_diffrn_reflns_limit_l_max 24
_diffrn_reflns_limit_l_min -24
_diffrn_reflns_number 33669
_diffrn_reflns_theta_full 27.00
_diffrn_reflns_theta_max 27.00
_diffrn_reflns_theta_min 2.15
_exptl_absorpt_coefficient_mu 0.137
_exptl_absorpt_correction_type none
_exptl_crystal_colour colorless
_exptl_crystal_density_diffrn 1.147
_exptl_crystal_description plate
_exptl_crystal_F_000 4356
_exptl_crystal_size_max 0.35
_exptl_crystal_size_mid 0.31
_exptl_crystal_size_min 0.24
_refine_diff_density_max 0.736
_refine_diff_density_min -0.740
_refine_diff_density_rms 0.057
_refine_ls_extinction_method none
_refine_ls_goodness_of_fit_ref 1.071
_refine_ls_hydrogen_treatment constr
_refine_ls_matrix_type full
_refine_ls_number_parameters 724
_refine_ls_number_reflns 12758
_refine_ls_number_restraints 3
_refine_ls_restrained_S_all 1.075
_refine_ls_R_factor_all 0.0966
_refine_ls_R_factor_gt 0.0679
_refine_ls_shift/su_max 0.000
_refine_ls_shift/su_mean 0.000
_refine_ls_structure_factor_coef Fsqd
_refine_ls_weighting_details 'calc w=1/[\s^2^(Fo^2^)+(0.1035P)^2^+5.0606P] where P=(Fo^2^+2Fc^2^)/3'
_refine_ls_weighting_scheme calc
_refine_ls_wR_factor_gt 0.1783
_refine_ls_wR_factor_ref 0.1933
_reflns_number_gt 9015
_reflns_number_total 12758
_reflns_threshold_expression >2sigma(I)
_cod_data_source_file jo200580m_si_008.cif
_cod_data_source_block lev21l1m
_cod_original_cell_volume 11752.7(13)
_cod_original_formula_sum 'C65.50 H78 Cl1.50 O6'
_cod_database_code 4026332

loop_
_symmetry_equiv_pos_as_xyz
'x, y, z'
'-x+1/2, y, -z'
'x+1/2, y+1/2, z+1/2'
'-x+1, y+1/2, -z+1/2'
'-x, -y, -z'
'x-1/2, -y, z'
'-x+1/2, -y+1/2, -z+1/2'
'x, -y+1/2, z+1/2'

loop_
_atom_site_label
_atom_site_type_symbol
_atom_site_fract_x
_atom_site_fract_y
_atom_site_fract_z
_atom_site_U_iso_or_equiv
_atom_site_adp_type
_atom_site_occupancy
_atom_site_symmetry_multiplicity
_atom_site_calc_flag
_atom_site_refinement_flags
Cl1 Cl 0.2500 0.53881(5) 0.5000 0.1125(6) Uani 1 2 d SD
C1 C 0.50965(11) 0.68297(6) 0.31812(11) 0.0255(4) Uani 1 1 d .
C2 C 0.56431(11) 0.70492(6) 0.36638(11) 0.0256(4) Uani 1 1 d .
C3 C 0.63638(11) 0.69646(7) 0.36918(12) 0.0307(5) Uani 1 1 d .
H3 H 0.6742 0.7107 0.4031 0.037 Uiso 1 1 calc R
C4 C 0.65571(11) 0.66844(7) 0.32514(12) 0.0327(5) Uani 1 1 d .
C5 C 0.59932(12) 0.64804(6) 0.27558(11) 0.0303(5) Uani 1 1 d .
H5 H 0.6109 0.6294 0.2433 0.036 Uiso 1 1 calc R
C6 C 0.52677(11) 0.65438(6) 0.27230(11) 0.0260(4) Uani 1 1 d .
C7 C 0.46428(11) 0.63228(6) 0.21873(10) 0.0265(4) Uani 1 1 d .
H7 H 0.4263 0.6537 0.2015 0.032 Uiso 1 1 calc R
C8 C 0.43725(11) 0.58952(6) 0.32136(10) 0.0252(4) Uani 1 1 d .
C9 C 0.42469(11) 0.59933(6) 0.24878(11) 0.0262(4) Uani 1 1 d .
C10 C 0.36885(11) 0.57856(6) 0.19928(11) 0.0298(5) Uani 1 1 d .
H10 H 0.3578 0.5860 0.1501 0.036 Uiso 1 1 calc R
C11 C 0.32835(12) 0.54762(6) 0.21741(12) 0.0320(5) Uani 1 1 d .
C12 C 0.34225(12) 0.53873(6) 0.28970(12) 0.0317(5) Uani 1 1 d .
H12 H 0.3156 0.5177 0.3041 0.038 Uiso 1 1 calc R
C13 C 0.39443(12) 0.55999(6) 0.34150(11) 0.0281(4) Uani 1 1 d .
C14 C 0.40430(12) 0.54887(6) 0.41825(11) 0.0312(5) Uani 1 1 d .
C15 C 0.38246(10) 0.61923(6) 0.46662(10) 0.0240(4) Uani 1 1 d .
C16 C 0.40797(11) 0.57929(6) 0.47675(11) 0.0265(4) Uani 1 1 d .
C17 C 0.43381(12) 0.56454(6) 0.54663(11) 0.0305(5) Uani 1 1 d .
H17 H 0.4539 0.5380 0.5536 0.037 Uiso 1 1 calc R
C18 C 0.43163(12) 0.58680(6) 0.60662(11) 0.0295(5) Uani 1 1 d .
C19 C 0.40307(11) 0.62560(6) 0.59468(10) 0.0266(4) Uani 1 1 d .
H19 H 0.3988 0.6411 0.6344 0.032 Uiso 1 1 calc R
C20 C 0.38053(10) 0.64245(6) 0.52608(10) 0.0233(4) Uani 1 1 d .
C21 C 0.35795(10) 0.68614(6) 0.52186(10) 0.0236(4) Uani 1 1 d .
C22 C 0.45406(10) 0.71392(6) 0.46888(10) 0.0230(4) Uani 1 1 d .
C23 C 0.38334(10) 0.71529(6) 0.47539(10) 0.0223(4) Uani 1 1 d .
C24 C 0.33631(11) 0.74579(6) 0.44084(10) 0.0254(4) Uani 1 1 d .
H24 H 0.2883 0.7468 0.4457 0.031 Uiso 1 1 calc R
C25 C 0.35772(11) 0.77491(6) 0.39931(10) 0.0255(4) Uani 1 1 d .
C26 C 0.42816(11) 0.77213(6) 0.39299(10) 0.0254(4) Uani 1 1 d .
H26 H 0.4438 0.7918 0.3649 0.030 Uiso 1 1 calc R
C27 C 0.47681(10) 0.74173(6) 0.42622(10) 0.0233(4) Uani 1 1 d .
C28 C 0.55337(11) 0.73802(6) 0.41774(11) 0.0254(4) Uani 1 1 d .
H28 H 0.5843 0.7291 0.4662 0.031 Uiso 1 1 calc R
C29 C 0.73663(12) 0.66121(8) 0.33068(13) 0.0415(6) Uani 1 1 d .
C30 C 0.78020(14) 0.65456(11) 0.40923(15) 0.0588(8) Uani 1 1 d .
H30A H 0.8304 0.6468 0.4119 0.088 Uiso 1 1 calc R
H30B H 0.7574 0.6330 0.4298 0.088 Uiso 1 1 calc R
H30C H 0.7808 0.6796 0.4364 0.088 Uiso 1 1 calc R
C31 C 0.76586(14) 0.69835(11) 0.30156(16) 0.0615(8) Uani 1 1 d .
H31A H 0.8176 0.6943 0.3054 0.092 Uiso 1 1 calc R
H31B H 0.7604 0.7222 0.3295 0.092 Uiso 1 1 calc R
H31C H 0.7383 0.7024 0.2510 0.092 Uiso 1 1 calc R
C32 C 0.74667(16) 0.62408(11) 0.2880(2) 0.0746(10) Uani 1 1 d .
H32A H 0.7209 0.6281 0.2370 0.112 Uiso 1 1 calc R
H32B H 0.7268 0.6002 0.3058 0.112 Uiso 1 1 calc R
H32C H 0.7988 0.6200 0.2938 0.112 Uiso 1 1 calc R
C33 C 0.48377(12) 0.61958(6) 0.15064(11) 0.0295(5) Uani 1 1 d .
C34 C 0.47170(12) 0.64740(7) 0.09385(11) 0.0330(5) Uani 1 1 d .
C35 C 0.48497(14) 0.63620(8) 0.02984(12) 0.0423(6) Uani 1 1 d .
H35 H 0.4769 0.6554 -0.0081 0.051 Uiso 1 1 calc R
C36 C 0.50957(14) 0.59801(8) 0.01960(13) 0.0448(6) Uani 1 1 d .
C37 C 0.52488(14) 0.57170(8) 0.07680(13) 0.0435(6) Uani 1 1 d .
H37 H 0.5440 0.5458 0.0714 0.052 Uiso 1 1 calc R
C38 C 0.51343(13) 0.58160(7) 0.14264(12) 0.0358(5) Uani 1 1 d .
C39 C 0.44566(15) 0.69007(7) 0.10077(13) 0.0435(6) Uani 1 1 d .
H39A H 0.4461 0.7057 0.0580 0.065 Uiso 1 1 calc R
H39B H 0.4782 0.7029 0.1436 0.065 Uiso 1 1 calc R
H39C H 0.3959 0.6892 0.1051 0.065 Uiso 1 1 calc R
C40 C 0.51881(19) 0.58521(11) -0.05241(15) 0.0685(9) Uani 1 1 d .
H40A H 0.4743 0.5716 -0.0808 0.103 Uiso 1 1 calc R
H40B H 0.5604 0.5667 -0.0444 0.103 Uiso 1 1 calc R
H40C H 0.5277 0.6092 -0.0784 0.103 Uiso 1 1 calc R
C41 C 0.53499(16) 0.55073(8) 0.20195(14) 0.0501(7) Uani 1 1 d .
H41A H 0.5550 0.5645 0.2481 0.075 Uiso 1 1 calc R
H41B H 0.5720 0.5326 0.1931 0.075 Uiso 1 1 calc R
H41C H 0.4920 0.5350 0.2032 0.075 Uiso 1 1 calc R
C42 C 0.55464(13) 0.58809(8) 0.40823(13) 0.0431(6) Uani 1 1 d .
H42A H 0.5432 0.5625 0.4281 0.065 Uiso 1 1 calc R
H42B H 0.5857 0.6046 0.4470 0.065 Uiso 1 1 calc R
H42C H 0.5804 0.5825 0.3723 0.065 Uiso 1 1 calc R
C43 C 0.27214(14) 0.52381(7) 0.15809(13) 0.0438(6) Uani 1 1 d .
C44 C 0.2124(2) 0.55094(10) 0.1167(2) 0.1091(17) Uani 1 1 d .
H44A H 0.1863 0.5621 0.1491 0.164 Uiso 1 1 calc R
H44B H 0.1783 0.5355 0.0784 0.164 Uiso 1 1 calc R
H44C H 0.2334 0.5731 0.0955 0.164 Uiso 1 1 calc R
C45 C 0.31255(19) 0.50582(9) 0.10693(15) 0.0654(9) Uani 1 1 d .
H45A H 0.2781 0.4903 0.0689 0.098 Uiso 1 1 calc R
H45B H 0.3517 0.4879 0.1341 0.098 Uiso 1 1 calc R
H45C H 0.3335 0.5278 0.0853 0.098 Uiso 1 1 calc R
C46 C 0.24087(17) 0.48788(9) 0.18906(17) 0.0637(8) Uani 1 1 d .
H46A H 0.2153 0.4977 0.2228 0.096 Uiso 1 1 calc R
H46B H 0.2807 0.4699 0.2143 0.096 Uiso 1 1 calc R
H46C H 0.2066 0.4731 0.1499 0.096 Uiso 1 1 calc R
C47 C 0.28203(13) 0.63624(9) 0.36795(13) 0.0468(6) Uani 1 1 d .
H47A H 0.2639 0.6084 0.3620 0.070 Uiso 1 1 calc R
H47B H 0.2699 0.6496 0.3209 0.070 Uiso 1 1 calc R
H47C H 0.2591 0.6509 0.3996 0.070 Uiso 1 1 calc R
C48 C 0.45850(16) 0.56888(7) 0.68231(12) 0.0465(6) Uani 1 1 d .
C49 C 0.5329(5) 0.5554(3) 0.6977(3) 0.090(3) Uani 0.50 1 d P
H49A H 0.5476 0.5421 0.7448 0.135 Uiso 0.50 1 calc PR
H49B H 0.5647 0.5787 0.6981 0.135 Uiso 0.50 1 calc PR
H49C H 0.5370 0.5362 0.6606 0.135 Uiso 0.50 1 calc PR
C50 C 0.4023(5) 0.53076(17) 0.6787(3) 0.077(2) Uani 0.50 1 d P
H50A H 0.4149 0.5086 0.6509 0.116 Uiso 0.50 1 calc PR
H50B H 0.3520 0.5396 0.6556 0.116 Uiso 0.50 1 calc PR
H50C H 0.4064 0.5213 0.7276 0.116 Uiso 0.50 1 calc PR
C51 C 0.4446(4) 0.59635(16) 0.7381(2) 0.0481(14) Uani 0.50 1 d P
H51A H 0.4598 0.5829 0.7851 0.072 Uiso 0.50 1 calc PR
H51B H 0.3924 0.6028 0.7257 0.072 Uiso 0.50 1 calc PR
H51C H 0.4726 0.6214 0.7402 0.072 Uiso 0.50 1 calc PR
C49A C 0.5016(6) 0.5294(2) 0.6855(4) 0.075(3) Uani 0.50 1 d P
H49D H 0.5431 0.5342 0.6665 0.112 Uiso 0.50 1 calc PR
H49E H 0.4697 0.5087 0.6565 0.112 Uiso 0.50 1 calc PR
H49F H 0.5194 0.5202 0.7355 0.112 Uiso 0.50 1 calc PR
C50A C 0.4007(4) 0.5647(3) 0.7184(3) 0.073(2) Uani 0.50 1 d P
H50D H 0.4227 0.5570 0.7688 0.110 Uiso 0.50 1 calc PR
H50E H 0.3659 0.5439 0.6941 0.110 Uiso 0.50 1 calc PR
H50F H 0.3751 0.5906 0.7164 0.110 Uiso 0.50 1 calc PR
C51A C 0.5185(4) 0.6006(2) 0.7295(4) 0.080(2) Uani 0.50 1 d P
H51D H 0.5366 0.5909 0.7792 0.120 Uiso 0.50 1 calc PR
H51E H 0.4957 0.6272 0.7290 0.120 Uiso 0.50 1 calc PR
H51F H 0.5594 0.6029 0.7088 0.120 Uiso 0.50 1 calc PR
C52 C 0.53105(13) 0.69108(8) 0.57939(13) 0.0426(6) Uani 1 1 d .
H52A H 0.5693 0.7118 0.5880 0.064 Uiso 1 1 calc R
H52B H 0.5517 0.6658 0.6032 0.064 Uiso 1 1 calc R
H52C H 0.4918 0.7003 0.5987 0.064 Uiso 1 1 calc R
C53 C 0.30446(12) 0.80908(7) 0.36396(12) 0.0339(5) Uani 1 1 d .
C54 C 0.28284(18) 0.83253(8) 0.42245(15) 0.0588(8) Uani 1 1 d .
H54A H 0.2600 0.8141 0.4490 0.088 Uiso 1 1 calc R
H54B H 0.2482 0.8539 0.4003 0.088 Uiso 1 1 calc R
H54C H 0.3265 0.8446 0.4556 0.088 Uiso 1 1 calc R
C55 C 0.23497(15) 0.79148(9) 0.31290(17) 0.0623(8) Uani 1 1 d .
H55A H 0.2137 0.7717 0.3387 0.093 Uiso 1 1 calc R
H55B H 0.2468 0.7781 0.2726 0.093 Uiso 1 1 calc R
H55C H 0.1998 0.8133 0.2946 0.093 Uiso 1 1 calc R
C56 C 0.33803(15) 0.83872(8) 0.32243(15) 0.0524(7) Uani 1 1 d .
H56A H 0.3026 0.8600 0.3017 0.079 Uiso 1 1 calc R
H56B H 0.3512 0.8243 0.2838 0.079 Uiso 1 1 calc R
H56C H 0.3819 0.8509 0.3551 0.079 Uiso 1 1 calc R
C57 C 0.58595(11) 0.77876(6) 0.40570(12) 0.0304(5) Uani 1 1 d .
C58 C 0.62445(12) 0.80093(7) 0.46659(13) 0.0356(5) Uani 1 1 d .
C59 C 0.65663(14) 0.83761(7) 0.45768(15) 0.0456(6) Uani 1 1 d .
H59 H 0.6815 0.8527 0.4991 0.055 Uiso 1 1 calc R
C60 C 0.65365(16) 0.85264(7) 0.39105(17) 0.0526(7) Uani 1 1 d .
C61 C 0.61501(17) 0.83088(8) 0.33216(16) 0.0532(7) Uani 1 1 d .
H61 H 0.6119 0.8412 0.2857 0.064 Uiso 1 1 calc R
C62 C 0.58017(14) 0.79448(7) 0.33722(13) 0.0410(6) Uani 1 1 d .
C63 C 0.63192(16) 0.78680(8) 0.54203(13) 0.0500(7) Uani 1 1 d .
H63A H 0.6567 0.8077 0.5763 0.075 Uiso 1 1 calc R
H63B H 0.6605 0.7618 0.5514 0.075 Uiso 1 1 calc R
H63C H 0.5833 0.7818 0.5476 0.075 Uiso 1 1 calc R
C64 C 0.6904(2) 0.89241(9) 0.3831(2) 0.0767(10) Uani 1 1 d .
H64A H 0.7389 0.8870 0.3777 0.115 Uiso 1 1 calc R
H64B H 0.6952 0.9091 0.4260 0.115 Uiso 1 1 calc R
H64C H 0.6607 0.9068 0.3406 0.115 Uiso 1 1 calc R
C65 C 0.53618(19) 0.77488(8) 0.26838(13) 0.0584(8) Uani 1 1 d .
H65A H 0.5659 0.7543 0.2538 0.088 Uiso 1 1 calc R
H65B H 0.5213 0.7954 0.2306 0.088 Uiso 1 1 calc R
H65C H 0.4926 0.7622 0.2759 0.088 Uiso 1 1 calc R
C66 C 0.2733(8) 0.49007(13) 0.5188(2) 0.221(10) Uani 0.50 1 d PD
O1 O 0.43644(7) 0.68915(5) 0.31055(8) 0.0315(3) Uani 1 1 d .
H1 H 0.4252 0.6779 0.3447 0.047 Uiso 1 1 calc R
O2 O 0.48846(8) 0.60940(4) 0.37505(7) 0.0293(3) Uani 1 1 d .
O3 O 0.40616(11) 0.51294(5) 0.43370(9) 0.0510(5) Uani 1 1 d .
O4 O 0.35939(8) 0.63602(4) 0.39904(7) 0.0288(3) Uani 1 1 d .
O5 O 0.32168(8) 0.69829(4) 0.55988(8) 0.0333(4) Uani 1 1 d .
O6 O 0.50231(7) 0.68421(4) 0.50372(8) 0.0306(3) Uani 1 1 d .
Cl2 Cl 0.2424(2) 0.45763(11) 0.4497(2) 0.1435(12) Uani 0.50 1 d PD
Cl3 Cl 0.2795(2) 0.47162(11) 0.6030(2) 0.1417(13) Uani 0.50 1 d PD

loop_
_atom_site_aniso_label
_atom_site_aniso_U_11
_atom_site_aniso_U_22
_atom_site_aniso_U_33
_atom_site_aniso_U_23
_atom_site_aniso_U_13
_atom_site_aniso_U_12
Cl1 0.0813(9) 0.0767(10) 0.1907(18) 0.000 0.0571(11) 0.000
C1 0.0258(10) 0.0244(10) 0.0289(10) 0.0020(8) 0.0120(8) 0.0029(8)
C2 0.0293(10) 0.0222(10) 0.0283(10) 0.0007(8) 0.0133(8) -0.0007(8)
C3 0.0276(10) 0.0306(11) 0.0357(11) -0.0008(9) 0.0120(9) -0.0032(9)
C4 0.0291(11) 0.0363(12) 0.0375(12) 0.0007(10) 0.0173(9) 0.0010(9)
C5 0.0343(11) 0.0279(11) 0.0330(11) -0.0003(9) 0.0165(9) 0.0044(9)
C6 0.0300(11) 0.0235(10) 0.0269(10) 0.0029(8) 0.0121(8) 0.0009(8)
C7 0.0326(11) 0.0247(10) 0.0234(10) 0.0003(8) 0.0099(8) 0.0030(8)
C8 0.0288(10) 0.0229(10) 0.0245(10) -0.0039(8) 0.0088(8) 0.0032(8)
C9 0.0300(10) 0.0223(10) 0.0279(10) -0.0024(8) 0.0107(8) 0.0025(8)
C10 0.0358(11) 0.0301(11) 0.0230(10) -0.0020(8) 0.0078(9) 0.0033(9)
C11 0.0347(11) 0.0267(11) 0.0346(11) -0.0083(9) 0.0099(9) -0.0015(9)
C12 0.0382(12) 0.0228(10) 0.0373(12) -0.0033(9) 0.0159(10) -0.0038(9)
C13 0.0362(11) 0.0218(10) 0.0282(10) -0.0034(8) 0.0127(9) 0.0026(8)
C14 0.0439(12) 0.0219(11) 0.0318(11) -0.0004(9) 0.0173(10) 0.0004(9)
C15 0.0267(10) 0.0241(10) 0.0227(9) 0.0024(8) 0.0098(8) -0.0012(8)
C16 0.0334(11) 0.0222(10) 0.0266(10) 0.0000(8) 0.0131(8) -0.0011(8)
C17 0.0412(12) 0.0209(10) 0.0308(11) 0.0043(8) 0.0124(9) 0.0037(9)
C18 0.0405(12) 0.0236(10) 0.0244(10) 0.0034(8) 0.0094(9) 0.0007(9)
C19 0.0312(11) 0.0264(10) 0.0238(10) -0.0020(8) 0.0106(8) -0.0020(8)
C20 0.0236(10) 0.0214(10) 0.0268(10) 0.0021(8) 0.0103(8) 0.0003(8)
C21 0.0213(9) 0.0243(10) 0.0250(10) 0.0006(8) 0.0063(8) 0.0017(8)
C22 0.0262(10) 0.0177(9) 0.0249(9) -0.0020(8) 0.0073(8) 0.0021(8)
C23 0.0258(10) 0.0184(9) 0.0232(9) -0.0018(7) 0.0079(8) 0.0001(8)
C24 0.0243(10) 0.0236(10) 0.0292(10) -0.0026(8) 0.0092(8) 0.0027(8)
C25 0.0316(11) 0.0214(10) 0.0226(9) -0.0007(8) 0.0066(8) 0.0028(8)
C26 0.0348(11) 0.0191(10) 0.0237(10) 0.0004(8) 0.0108(8) -0.0017(8)
C27 0.0269(10) 0.0200(10) 0.0246(9) -0.0032(8) 0.0100(8) -0.0023(8)
C28 0.0279(10) 0.0224(10) 0.0281(10) -0.0007(8) 0.0115(8) -0.0024(8)
C29 0.0299(12) 0.0516(15) 0.0481(14) -0.0039(12) 0.0193(10) 0.0040(11)
C30 0.0326(13) 0.086(2) 0.0601(17) 0.0137(16) 0.0167(13) 0.0117(14)
C31 0.0362(14) 0.091(2) 0.0638(18) 0.0126(17) 0.0248(13) -0.0057(14)
C32 0.0396(15) 0.090(2) 0.100(3) -0.028(2) 0.0286(16) 0.0150(16)
C33 0.0365(11) 0.0283(11) 0.0259(10) 0.0008(8) 0.0122(9) 0.0000(9)
C34 0.0378(12) 0.0332(12) 0.0282(11) 0.0023(9) 0.0098(9) -0.0029(9)
C35 0.0533(15) 0.0489(15) 0.0251(11) 0.0042(10) 0.0119(10) -0.0115(12)
C36 0.0544(15) 0.0529(16) 0.0327(12) -0.0090(11) 0.0213(11) -0.0107(12)
C37 0.0590(16) 0.0361(13) 0.0444(14) -0.0104(11) 0.0291(12) -0.0014(12)
C38 0.0467(13) 0.0309(12) 0.0364(12) 0.0004(10) 0.0222(10) 0.0032(10)
C39 0.0587(16) 0.0340(13) 0.0371(13) 0.0124(10) 0.0126(11) 0.0045(11)
C40 0.093(2) 0.083(2) 0.0419(15) -0.0169(15) 0.0381(16) -0.0168(19)
C41 0.0707(18) 0.0360(14) 0.0546(16) 0.0115(12) 0.0358(14) 0.0203(13)
C42 0.0351(12) 0.0517(15) 0.0369(13) 0.0045(11) 0.0014(10) 0.0015(11)
C43 0.0502(14) 0.0297(12) 0.0422(13) -0.0058(10) -0.0015(11) -0.0085(11)
C44 0.086(3) 0.0475(19) 0.136(4) -0.020(2) -0.061(3) 0.0042(18)
C45 0.099(2) 0.0515(18) 0.0447(16) -0.0202(14) 0.0186(16) -0.0217(17)
C46 0.0679(19) 0.0535(18) 0.0653(19) -0.0184(15) 0.0121(15) -0.0290(15)
C47 0.0402(14) 0.0628(17) 0.0326(12) 0.0026(12) 0.0031(10) 0.0111(12)
C48 0.0782(19) 0.0330(13) 0.0261(11) 0.0067(10) 0.0114(12) 0.0135(13)
C49 0.109(7) 0.118(7) 0.025(3) -0.005(4) -0.011(3) 0.085(6)
C50 0.164(8) 0.034(3) 0.035(3) 0.016(2) 0.030(4) -0.003(4)
C51 0.085(4) 0.041(3) 0.014(2) 0.0076(19) 0.009(2) 0.013(3)
C49A 0.137(8) 0.057(4) 0.030(3) 0.020(3) 0.024(4) 0.050(5)
C50A 0.082(5) 0.099(6) 0.047(3) 0.032(4) 0.030(3) 0.016(4)
C51A 0.096(5) 0.058(4) 0.056(4) 0.010(3) -0.027(4) -0.016(4)
C52 0.0325(12) 0.0475(15) 0.0406(13) 0.0149(11) -0.0011(10) -0.0042(11)
C53 0.0386(12) 0.0278(11) 0.0339(11) 0.0066(9) 0.0079(10) 0.0094(9)
C54 0.083(2) 0.0410(15) 0.0567(17) 0.0102(13) 0.0262(15) 0.0332(15)
C55 0.0420(15) 0.0517(17) 0.076(2) 0.0076(15) -0.0110(14) 0.0139(13)
C56 0.0539(16) 0.0468(16) 0.0555(16) 0.0276(13) 0.0141(13) 0.0162(13)
C57 0.0336(11) 0.0250(11) 0.0383(12) -0.0027(9) 0.0196(9) -0.0027(9)
C58 0.0340(12) 0.0297(12) 0.0455(13) -0.0050(10) 0.0151(10) -0.0049(9)
C59 0.0434(14) 0.0336(13) 0.0634(17) -0.0097(12) 0.0211(12) -0.0115(11)
C60 0.0644(18) 0.0275(13) 0.083(2) -0.0051(13) 0.0478(16) -0.0102(12)
C61 0.085(2) 0.0344(14) 0.0592(17) 0.0027(12) 0.0504(16) -0.0066(14)
C62 0.0608(16) 0.0284(12) 0.0448(14) -0.0017(10) 0.0326(12) -0.0031(11)
C63 0.0616(17) 0.0396(14) 0.0404(14) -0.0061(11) 0.0016(12) -0.0130(12)
C64 0.100(3) 0.0410(17) 0.108(3) -0.0044(17) 0.061(2) -0.0279(17)
C65 0.108(2) 0.0383(14) 0.0340(13) 0.0050(11) 0.0287(15) -0.0054(15)
C66 0.43(3) 0.042(4) 0.104(11) -0.009(5) -0.054(12) 0.029(10)
O1 0.0251(7) 0.0311(8) 0.0392(8) -0.0060(7) 0.0109(6) 0.0019(6)
O2 0.0344(8) 0.0291(8) 0.0229(7) -0.0023(6) 0.0058(6) -0.0027(6)
O3 0.0979(15) 0.0217(8) 0.0393(9) 0.0001(7) 0.0291(9) -0.0004(9)
O4 0.0363(8) 0.0279(8) 0.0231(7) 0.0041(6) 0.0100(6) 0.0049(6)
O5 0.0391(8) 0.0298(8) 0.0387(8) 0.0042(7) 0.0233(7) 0.0086(7)
O6 0.0280(7) 0.0266(8) 0.0399(8) 0.0092(6) 0.0140(6) 0.0077(6)
Cl2 0.147(3) 0.115(3) 0.171(3) -0.065(2) 0.050(3) -0.015(2)
Cl3 0.161(3) 0.123(3) 0.150(3) 0.013(2) 0.057(3) 0.043(2)

loop_
_atom_type_symbol
_atom_type_description
_atom_type_scat_dispersion_real
_atom_type_scat_dispersion_imag
_atom_type_scat_source
C C 0.0033 0.0016 'International Tables Vol C Tables 4.2.6.8 and 6.1.1.4'
H H 0.0000 0.0000 'International Tables Vol C Tables 4.2.6.8 and 6.1.1.4'
O O 0.0106 0.0060 'International Tables Vol C Tables 4.2.6.8 and 6.1.1.4'
Cl Cl 0.1484 0.1585 'International Tables Vol C Tables 4.2.6.8 and 6.1.1.4'

loop_
_geom_angle_atom_site_label_1
_geom_angle_atom_site_label_2
_geom_angle_atom_site_label_3
_geom_angle
_geom_angle_site_symmetry_1
_geom_angle_site_symmetry_3
C66 Cl1 C16 102.3(5) . .
O1 C1 C2 122.48(17) . .
O1 C1 C6 116.63(18) . .
C2 C1 C6 120.84(18) . .
C1 C2 C3 117.70(18) . .
C1 C2 C28 126.39(17) . .
C3 C2 C28 115.91(18) . .
C4 C3 C2 123.3(2) . .
C4 C3 H3 118.3 . .
C2 C3 H3 118.3 . .
C3 C4 C5 117.38(19) . .
C3 C4 C29 120.3(2) . .
C5 C4 C29 122.34(19) . .
C6 C5 C4 121.52(19) . .
C6 C5 H5 119.2 . .
C4 C5 H5 119.2 . .
C5 C6 C1 119.16(19) . .
C5 C6 C7 122.38(18) . .
C1 C6 C7 118.43(17) . .
C6 C7 C33 112.46(16) . .
C6 C7 C9 117.13(16) . .
C33 C7 C9 113.77(16) . .
C6 C7 H7 103.8 . .
C33 C7 H7 103.8 . .
C9 C7 H7 103.8 . .
O2 C8 C9 122.12(18) . .
O2 C8 C13 117.86(17) . .
C9 C8 C13 119.94(18) . .
C10 C9 C8 117.11(18) . .
C10 C9 C7 116.82(18) . .
C8 C9 C7 126.01(18) . .
C11 C10 C9 124.08(19) . .
C11 C10 H10 118.0 . .
C9 C10 H10 118.0 . .
C12 C11 C10 117.14(19) . .
C12 C11 C43 122.5(2) . .
C10 C11 C43 120.34(19) . .
C11 C12 C13 121.1(2) . .
C11 C12 H12 119.5 . .
C13 C12 H12 119.5 . .
C12 C13 C8 120.47(19) . .
C12 C13 C14 117.17(19) . .
C8 C13 C14 122.32(19) . .
O3 C14 C13 118.04(19) . .
O3 C14 C16 118.19(18) . .
C13 C14 C16 123.69(17) . .
O4 C15 C20 119.33(17) . .
O4 C15 C16 121.12(17) . .
C20 C15 C16 119.55(17) . .
C17 C16 C15 118.56(18) . .
C17 C16 C14 115.38(18) . .
C15 C16 C14 125.84(18) . .
C17 C16 Cl1 79.30(12) . .
C15 C16 Cl1 95.82(12) . .
C14 C16 Cl1 89.31(12) . .
C18 C17 C16 122.97(19) . .
C18 C17 H17 118.5 . .
C16 C17 H17 118.5 . .
C19 C18 C17 117.10(18) . .
C19 C18 C48 121.72(19) . .
C17 C18 C48 121.17(19) . .
C18 C19 C20 121.87(18) . .
C18 C19 H19 119.1 . .
C20 C19 H19 119.1 . .
C19 C20 C15 119.77(18) . .
C19 C20 C21 116.19(17) . .
C15 C20 C21 124.00(17) . .
O5 C21 C23 119.66(17) . .
O5 C21 C20 119.27(17) . .
C23 C21 C20 120.96(16) . .
O6 C22 C27 118.83(16) . .
O6 C22 C23 120.41(17) . .
C27 C22 C23 120.75(17) . .
C24 C23 C22 119.32(17) . .
C24 C23 C21 118.83(17) . .
C22 C23 C21 121.76(17) . .
C23 C24 C25 121.66(18) . .
C23 C24 H24 119.2 . .
C25 C24 H24 119.2 . .
C26 C25 C24 117.38(18) . .
C26 C25 C53 122.75(18) . .
C24 C25 C53 119.85(18) . .
C25 C26 C27 122.73(18) . .
C25 C26 H26 118.6 . .
C27 C26 H26 118.6 . .
C22 C27 C26 118.10(17) . .
C22 C27 C28 119.15(17) . .
C26 C27 C28 122.75(17) . .
C27 C28 C57 113.07(16) . .
C27 C28 C2 116.28(16) . .
C57 C28 C2 112.98(15) . .
C27 C28 H28 104.3 . .
C57 C28 H28 104.3 . .
C2 C28 H28 104.3 . .
C32 C29 C31 109.3(2) . .
C32 C29 C30 108.0(2) . .
C31 C29 C30 109.5(2) . .
C32 C29 C4 111.7(2) . .
C31 C29 C4 108.6(2) . .
C30 C29 C4 109.85(19) . .
C29 C30 H30A 109.5 . .
C29 C30 H30B 109.5 . .
H30A C30 H30B 109.5 . .
C29 C30 H30C 109.5 . .
H30A C30 H30C 109.5 . .
H30B C30 H30C 109.5 . .
C29 C31 H31A 109.5 . .
C29 C31 H31B 109.5 . .
H31A C31 H31B 109.5 . .
C29 C31 H31C 109.5 . .
H31A C31 H31C 109.5 . .
H31B C31 H31C 109.5 . .
C29 C32 H32A 109.5 . .
C29 C32 H32B 109.5 . .
H32A C32 H32B 109.5 . .
C29 C32 H32C 109.5 . .
H32A C32 H32C 109.5 . .
H32B C32 H32C 109.5 . .
C34 C33 C38 118.62(19) . .
C34 C33 C7 118.23(18) . .
C38 C33 C7 123.15(18) . .
C35 C34 C33 119.9(2) . .
C35 C34 C39 118.5(2) . .
C33 C34 C39 121.63(19) . .
C36 C35 C34 122.0(2) . .
C36 C35 H35 119.0 . .
C34 C35 H35 119.0 . .
C37 C36 C35 117.6(2) . .
C37 C36 C40 120.9(3) . .
C35 C36 C40 121.5(3) . .
C36 C37 C38 122.6(2) . .
C36 C37 H37 118.7 . .
C38 C37 H37 118.7 . .
C37 C38 C33 119.1(2) . .
C37 C38 C41 117.4(2) . .
C33 C38 C41 123.49(19) . .
C34 C39 H39A 109.5 . .
C34 C39 H39B 109.5 . .
H39A C39 H39B 109.5 . .
C34 C39 H39C 109.5 . .
H39A C39 H39C 109.5 . .
H39B C39 H39C 109.5 . .
C36 C40 H40A 109.5 . .
C36 C40 H40B 109.5 . .
H40A C40 H40B 109.5 . .
C36 C40 H40C 109.5 . .
H40A C40 H40C 109.5 . .
H40B C40 H40C 109.5 . .
C38 C41 H41A 109.5 . .
C38 C41 H41B 109.5 . .
H41A C41 H41B 109.5 . .
C38 C41 H41C 109.5 . .
H41A C41 H41C 109.5 . .
H41B C41 H41C 109.5 . .
O2 C42 H42A 109.5 . .
O2 C42 H42B 109.5 . .
H42A C42 H42B 109.5 . .
O2 C42 H42C 109.5 . .
H42A C42 H42C 109.5 . .
H42B C42 H42C 109.5 . .
C44 C43 C46 110.7(3) . .
C44 C43 C45 109.4(3) . .
C46 C43 C45 106.2(2) . .
C44 C43 C11 110.8(2) . .
C46 C43 C11 111.7(2) . .
C45 C43 C11 107.9(2) . .
C43 C44 H44A 109.5 . .
C43 C44 H44B 109.5 . .
H44A C44 H44B 109.5 . .
C43 C44 H44C 109.5 . .
H44A C44 H44C 109.5 . .
H44B C44 H44C 109.5 . .
C43 C45 H45A 109.5 . .
C43 C45 H45B 109.5 . .
H45A C45 H45B 109.5 . .
C43 C45 H45C 109.5 . .
H45A C45 H45C 109.5 . .
H45B C45 H45C 109.5 . .
C43 C46 H46A 109.5 . .
C43 C46 H46B 109.5 . .
H46A C46 H46B 109.5 . .
C43 C46 H46C 109.5 . .
H46A C46 H46C 109.5 . .
H46B C46 H46C 109.5 . .
O4 C47 H47A 109.5 . .
O4 C47 H47B 109.5 . .
H47A C47 H47B 109.5 . .
O4 C47 H47C 109.5 . .
H47A C47 H47C 109.5 . .
H47B C47 H47C 109.5 . .
C49 C48 C50A 134.8(5) . .
C49 C48 C51 114.2(4) . .
C50A C48 C51 53.0(4) . .
C49 C48 C18 111.0(4) . .
C50A C48 C18 113.7(3) . .
C51 C48 C18 112.4(2) . .
C49 C48 C49A 40.6(5) . .
C50A C48 C49A 111.7(5) . .
C51 C48 C49A 133.8(4) . .
C18 C48 C49A 113.3(3) . .
C49 C48 C51A 65.7(5) . .
C50A C48 C51A 107.2(5) . .
C51 C48 C51A 56.2(4) . .
C18 C48 C51A 106.1(3) . .
C49A C48 C51A 104.0(5) . .
C49 C48 C50 111.5(6) . .
C50A C48 C50 51.6(4) . .
C51 C48 C50 104.2(4) . .
C18 C48 C50 102.8(3) . .
C49A C48 C50 71.8(5) . .
C51A C48 C50 149.7(4) . .
C48 C49 H49A 109.5 . .
C48 C49 H49B 109.5 . .
H49A C49 H49B 109.5 . .
C48 C49 H49C 109.5 . .
H49A C49 H49C 109.5 . .
H49B C49 H49C 109.5 . .
C48 C50 H50A 109.5 . .
C48 C50 H50B 109.5 . .
H50A C50 H50B 109.5 . .
C48 C50 H50C 109.5 . .
H50A C50 H50C 109.5 . .
H50B C50 H50C 109.5 . .
C48 C51 H51A 109.5 . .
C48 C51 H51B 109.5 . .
H51A C51 H51B 109.5 . .
C48 C51 H51C 109.5 . .
H51A C51 H51C 109.5 . .
H51B C51 H51C 109.5 . .
C48 C49A H49D 109.5 . .
C48 C49A H49E 109.5 . .
H49D C49A H49E 109.5 . .
C48 C49A H49F 109.5 . .
H49D C49A H49F 109.5 . .
H49E C49A H49F 109.5 . .
C48 C50A H50D 109.5 . .
C48 C50A H50E 109.5 . .
H50D C50A H50E 109.5 . .
C48 C50A H50F 109.5 . .
H50D C50A H50F 109.5 . .
H50E C50A H50F 109.5 . .
C48 C51A H51D 109.5 . .
C48 C51A H51E 109.5 . .
H51D C51A H51E 109.5 . .
C48 C51A H51F 109.5 . .
H51D C51A H51F 109.5 . .
H51E C51A H51F 109.5 . .
O6 C52 H52A 109.5 . .
O6 C52 H52B 109.5 . .
H52A C52 H52B 109.5 . .
O6 C52 H52C 109.5 . .
H52A C52 H52C 109.5 . .
H52B C52 H52C 109.5 . .
C56 C53 C55 108.8(2) . .
C56 C53 C54 108.2(2) . .
C55 C53 C54 107.8(2) . .
C56 C53 C25 112.43(18) . .
C55 C53 C25 110.44(19) . .
C54 C53 C25 109.04(18) . .
C53 C54 H54A 109.5 . .
C53 C54 H54B 109.5 . .
H54A C54 H54B 109.5 . .
C53 C54 H54C 109.5 . .
H54A C54 H54C 109.5 . .
H54B C54 H54C 109.5 . .
C53 C55 H55A 109.5 . .
C53 C55 H55B 109.5 . .
H55A C55 H55B 109.5 . .
C53 C55 H55C 109.5 . .
H55A C55 H55C 109.5 . .
H55B C55 H55C 109.5 . .
C53 C56 H56A 109.5 . .
C53 C56 H56B 109.5 . .
H56A C56 H56B 109.5 . .
C53 C56 H56C 109.5 . .
H56A C56 H56C 109.5 . .
H56B C56 H56C 109.5 . .
C62 C57 C58 118.9(2) . .
C62 C57 C28 123.16(19) . .
C58 C57 C28 117.91(19) . .
C59 C58 C57 119.5(2) . .
C59 C58 C63 118.0(2) . .
C57 C58 C63 122.5(2) . .
C60 C59 C58 122.2(2) . .
C60 C59 H59 118.9 . .
C58 C59 H59 118.9 . .
C59 C60 C61 117.5(2) . .
C59 C60 C64 121.0(3) . .
C61 C60 C64 121.5(3) . .
C60 C61 C62 123.2(2) . .
C60 C61 H61 118.4 . .
C62 C61 H61 118.4 . .
C61 C62 C57 118.6(2) . .
C61 C62 C65 117.7(2) . .
C57 C62 C65 123.6(2) . .
C58 C63 H63A 109.5 . .
C58 C63 H63B 109.5 . .
H63A C63 H63B 109.5 . .
C58 C63 H63C 109.5 . .
H63A C63 H63C 109.5 . .
H63B C63 H63C 109.5 . .
C60 C64 H64A 109.5 . .
C60 C64 H64B 109.5 . .
H64A C64 H64B 109.5 . .
C60 C64 H64C 109.5 . .
H64A C64 H64C 109.5 . .
H64B C64 H64C 109.5 . .
C62 C65 H65A 109.5 . .
C62 C65 H65B 109.5 . .
H65A C65 H65B 109.5 . .
C62 C65 H65C 109.5 . .
H65A C65 H65C 109.5 . .
H65B C65 H65C 109.5 . .
C66 C66 Cl2 93.9(13) 2_556 2_556
C66 C66 Cl1 73.2(4) 2_556 .
Cl2 C66 Cl1 143.4(10) 2_556 .
C66 C66 Cl2 50.9(5) 2_556 .
Cl2 C66 Cl2 77.0(5) 2_556 .
Cl1 C66 Cl2 115.2(4) . .
C66 C66 Cl3 120.8(17) 2_556 .
Cl2 C66 Cl3 39.5(2) 2_556 .
Cl1 C66 Cl3 119.2(4) . .
Cl2 C66 Cl3 116.4(5) . .
C1 O1 H1 109.5 . .
C8 O2 C42 116.79(16) . .
C15 O4 C47 114.43(16) . .
C22 O6 C52 113.20(16) . .
Cl3 Cl2 C66 90.7(4) 2_556 2_556
Cl3 Cl2 C66 115.4(4) 2_556 .
C66 Cl2 C66 35.3(9) 2_556 .
Cl3 Cl2 Cl2 150.8(4) 2_556 2_556
C66 Cl2 Cl2 60.4(3) 2_556 2_556
C66 Cl2 Cl2 42.5(3) . 2_556
Cl2 Cl3 C66 49.8(3) 2_556 .

loop_
_geom_bond_atom_site_label_1
_geom_bond_atom_site_label_2
_geom_bond_distance
Cl1 C66 1.683(4)
C1 O1 1.380(2)
C1 C2 1.390(3)
C1 C6 1.400(3)
C2 C3 1.392(3)
C2 C28 1.535(3)
C3 C4 1.382(3)
C3 H3 0.9500
C4 C5 1.394(3)
C4 C29 1.538(3)
C5 C6 1.386(3)
C5 H5 0.9500
C6 C7 1.525(3)
C7 C33 1.533(3)
C7 C9 1.535(3)
C7 H7 1.0000
C8 O2 1.374(2)
C8 C9 1.398(3)
C8 C13 1.400(3)
C9 C10 1.394(3)
C10 C11 1.388(3)
C10 H10 0.9500
C11 C12 1.383(3)
C11 C43 1.545(3)
C12 C13 1.386(3)
C12 H12 0.9500
C13 C14 1.493(3)
C14 O3 1.223(3)
C14 C16 1.503(3)
C15 O4 1.375(2)
C15 C20 1.396(3)
C15 C16 1.402(3)
C16 C17 1.392(3)
C17 C18 1.389(3)
C17 H17 0.9500
C18 C19 1.387(3)
C18 C48 1.530(3)
C19 C20 1.393(3)
C19 H19 0.9500
C20 C21 1.503(3)
C21 O5 1.218(2)
C21 C23 1.494(3)
C22 O6 1.383(2)
C22 C27 1.389(3)
C22 C23 1.395(3)
C23 C24 1.388(3)
C24 C25 1.391(3)
C24 H24 0.9500
C25 C26 1.390(3)
C25 C53 1.543(3)
C26 C27 1.395(3)
C26 H26 0.9500
C27 C28 1.524(3)
C28 C57 1.530(3)
C28 H28 1.0000
C29 C32 1.524(4)
C29 C31 1.524(4)
C29 C30 1.528(4)
C30 H30A 0.9800
C30 H30B 0.9800
C30 H30C 0.9800
C31 H31A 0.9800
C31 H31B 0.9800
C31 H31C 0.9800
C32 H32A 0.9800
C32 H32B 0.9800
C32 H32C 0.9800
C33 C34 1.403(3)
C33 C38 1.405(3)
C34 C35 1.389(3)
C34 C39 1.515(3)
C35 C36 1.382(4)
C35 H35 0.9500
C36 C37 1.374(4)
C36 C40 1.519(3)
C37 C38 1.397(3)
C37 H37 0.9500
C38 C41 1.505(3)
C39 H39A 0.9800
C39 H39B 0.9800
C39 H39C 0.9800
C40 H40A 0.9800
C40 H40B 0.9800
C40 H40C 0.9800
C41 H41A 0.9800
C41 H41B 0.9800
C41 H41C 0.9800
C42 O2 1.429(3)
C42 H42A 0.9800
C42 H42B 0.9800
C42 H42C 0.9800
C43 C44 1.491(4)
C43 C46 1.529(4)
C43 C45 1.543(4)
C44 H44A 0.9800
C44 H44B 0.9800
C44 H44C 0.9800
C45 H45A 0.9800
C45 H45B 0.9800
C45 H45C 0.9800
C46 H46A 0.9800
C46 H46B 0.9800
C46 H46C 0.9800
C47 O4 1.427(3)
C47 H47A 0.9800
C47 H47B 0.9800
C47 H47C 0.9800
C48 C49 1.437(8)
C48 C50A 1.477(7)
C48 C51 1.496(5)
C48 C49A 1.534(7)
C48 C51A 1.628(7)
C48 C50 1.645(7)
C49 H49A 0.9800
C49 H49B 0.9800
C49 H49C 0.9800
C50 H50A 0.9800
C50 H50B 0.9800
C50 H50C 0.9800
C51 H51A 0.9800
C51 H51B 0.9800
C51 H51C 0.9800
C49A H49D 0.9800
C49A H49E 0.9800
C49A H49F 0.9800
C50A H50D 0.9800
C50A H50E 0.9800
C50A H50F 0.9800
C51A H51D 0.9800
C51A H51E 0.9800
C51A H51F 0.9800
C52 O6 1.431(3)
C52 H52A 0.9800
C52 H52B 0.9800
C52 H52C 0.9800
C53 C56 1.524(3)
C53 C55 1.525(4)
C53 C54 1.527(3)
C54 H54A 0.9800
C54 H54B 0.9800
C54 H54C 0.9800
C55 H55A 0.9800
C55 H55B 0.9800
C55 H55C 0.9800
C56 H56A 0.9800
C56 H56B 0.9800
C56 H56C 0.9800
C57 C62 1.402(3)
C57 C58 1.405(3)
C58 C59 1.393(3)
C58 C63 1.505(3)
C59 C60 1.372(4)
C59 H59 0.9500
C60 C61 1.372(4)
C60 C64 1.519(3)
C61 C62 1.393(3)
C61 H61 0.9500
C62 C65 1.505(4)
C63 H63A 0.9800
C63 H63B 0.9800
C63 H63C 0.9800
C64 H64A 0.9800
C64 H64B 0.9800
C64 H64C 0.9800
C65 H65A 0.9800
C65 H65B 0.9800
C65 H65C 0.9800
C66 Cl2 1.686(4)
C66 Cl3 1.716(5)
O1 H1 0.8400
